data_7240995
loop_
_publ_author_name
'P. George, Christy'
'Thorat, Sridhar Hanamant'
'Shaligram, Parth S.'
'Suresha, P. R.'
'Gonnade, Rajesh G.'

_publ_section_title
;
 Drug-Drug Cocrystals of Anticancer Drugs Erlotinib-Furosemide and
 Gefitinib-Mefenamic acid for Alternative Multi-Drug Treatment
;
_journal_name_full CrystEngComm
_journal_paper_doi 10.1039/D0CE00353K
_journal_year 2020
_chemical_formula_moiety 'C22 H24 N3 O4, C12 H10 Cl N2 O5 S'
_chemical_formula_sum 'C34 H34 Cl N5 O9 S'
_chemical_formula_weight 724.17
_space_group_crystal_system monoclinic
_space_group_IT_number 14
_space_group_name_Hall '-P 2yn'
_space_group_name_H-M_alt 'P 1 21/n 1'
_atom_sites_solution_hydrogens mixed
_audit_creation_method SHELXL-2014/7
_audit_update_record
;
2019-10-12 deposited with the CCDC.	2020-08-03 downloaded from the CCDC.
;
_cell_angle_alpha 90
_cell_angle_beta 106.752(2)
_cell_angle_gamma 90
_cell_formula_units_Z 4
_cell_length_a 15.3649(5)
_cell_length_b 10.2088(4)
_cell_length_c 23.5463(8)
_cell_measurement_reflns_used 9835
_cell_measurement_temperature 150(2)
_cell_measurement_theta_max 32.74
_cell_measurement_theta_min 2.19
_cell_volume 3536.7(2)
_computing_cell_refinement 'SAINT (Bruker, 2006)'
_computing_data_collection 'APEX2 (Bruker, 2006)'
_computing_data_reduction 'SAINT (Bruker, 2006)'
_computing_molecular_graphics
;    
Bruker SHELXTL (Bruker, 2006), ORTEP3 (Farrugia, 2012), 
Mercury CSD 4.2 (Macrae et al., 2008)
;
_computing_publication_material
;  
Bruker SHELXTL (Bruker, 2006), PLATON (Spek, 2009)
;
_computing_structure_refinement 'SHELXL-2014/7 (Sheldrick, 2014)'
_computing_structure_solution 'SHELXS-97 (Sheldrick 2008)'
_diffrn_ambient_temperature 150(2)
_diffrn_measured_fraction_theta_full 0.999
_diffrn_measured_fraction_theta_max 0.915
_diffrn_measurement_device_type 'Bruker APEX-II CCD'
_diffrn_measurement_method '\f and \w scans'
_diffrn_radiation_monochromator graphite
_diffrn_radiation_source 'fine-focus sealed tube'
_diffrn_radiation_type MoK\a
_diffrn_radiation_wavelength 0.71073
_diffrn_reflns_av_R_equivalents 0.0344
_diffrn_reflns_av_unetI/netI 0.0293
_diffrn_reflns_Laue_measured_fraction_full 0.999
_diffrn_reflns_Laue_measured_fraction_max 0.915
_diffrn_reflns_limit_h_max 22
_diffrn_reflns_limit_h_min -23
_diffrn_reflns_limit_k_max 15
_diffrn_reflns_limit_k_min -15
_diffrn_reflns_limit_l_max 36
_diffrn_reflns_limit_l_min -35
_diffrn_reflns_number 79572
_diffrn_reflns_point_group_measured_fraction_full 0.999
_diffrn_reflns_point_group_measured_fraction_max 0.915
_diffrn_reflns_theta_full 25.242
_diffrn_reflns_theta_max 33.880
_diffrn_reflns_theta_min 1.806
_exptl_absorpt_coefficient_mu 0.228
_exptl_absorpt_correction_T_max 0.9307
_exptl_absorpt_correction_T_min 0.8986
_exptl_absorpt_correction_type multi-scan
_exptl_absorpt_process_details SADABS,(BRUKER,2006)
_exptl_crystal_colour COLOURLESS
_exptl_crystal_density_diffrn 1.360
_exptl_crystal_description PLATE
_exptl_crystal_F_000 1512
_exptl_crystal_recrystallization_method 'Re-crystallisation from solvent: n-butanol'
_exptl_crystal_size_max 0.480
_exptl_crystal_size_mid 0.420
_exptl_crystal_size_min 0.320
_refine_diff_density_max 0.491
_refine_diff_density_min -0.413
_refine_diff_density_rms 0.056
_refine_ls_extinction_method none
_refine_ls_goodness_of_fit_ref 1.031
_refine_ls_hydrogen_treatment mixed
_refine_ls_matrix_type full
_refine_ls_number_parameters 473
_refine_ls_number_reflns 13049
_refine_ls_number_restraints 0
_refine_ls_restrained_S_all 1.031
_refine_ls_R_factor_all 0.0605
_refine_ls_R_factor_gt 0.0421
_refine_ls_shift/su_max 0.001
_refine_ls_shift/su_mean 0.000
_refine_ls_structure_factor_coef Fsqd
_refine_ls_weighting_details 'w=1/[\s^2^(Fo^2^)+(0.0575P)^2^+0.9012P] where P=(Fo^2^+2Fc^2^)/3'
_refine_ls_weighting_scheme calc
_refine_ls_wR_factor_gt 0.1051
_refine_ls_wR_factor_ref 0.1154
_reflns_Friedel_coverage 0.000
_reflns_number_gt 10068
_reflns_number_total 13049
_reflns_threshold_expression 'I > 2\s(I)'
_cod_data_source_file d0ce00353k2.cif
_cod_data_source_block ERLO_FURO_1_0m
_cod_depositor_comments
;
The following automatic conversions were performed:

data item '_exptl_absorpt_correction_type' value 'MULTI-SCAN' was
changed to 'multi-scan' in accordance with the
/home/data/users/saulius/crontab/automatic-downloads/rss-feeds/RSC/lib/dictionaries/cif_core.dic
dictionary named 'cif_core.dic' version 2.4.2 last updated on
2011-04-26.

Automatic conversion script
Id: cif_fix_values 7556 2019-12-06 15:28:31Z antanas 
;
_cod_original_sg_symbol_H-M 'P 21/n'
_cod_database_code 7240995
_shelx_shelxl_version_number 2014/7
_shelx_space_group_comment
;
The symmetry employed for this shelxl refinement is uniquely defined
by the following loop, which should always be used as a source of
symmetry information in preference to the above space-group names.
They are only intended as comments.
;
_shelx_estimated_absorpt_t_min 0.899
_shelx_estimated_absorpt_t_max 0.931

loop_
_space_group_symop_operation_xyz
'x, y, z'
'-x+1/2, y+1/2, -z+1/2'
'-x, -y, -z'
'x-1/2, -y-1/2, z-1/2'

loop_
_atom_site_label
_atom_site_type_symbol
_atom_site_fract_x
_atom_site_fract_y
_atom_site_fract_z
_atom_site_U_iso_or_equiv
_atom_site_adp_type
_atom_site_occupancy
_atom_site_site_symmetry_order
_atom_site_calc_flag
_atom_site_refinement_flags_posn
_atom_site_refinement_flags_adp
_atom_site_refinement_flags_occupancy
_atom_site_disorder_assembly
_atom_site_disorder_group
S1 S 0.89893(2) 0.15783(3) 0.22403(2) 0.02160(6) Uani 1 1 d . . . . .
O1 O -0.06130(5) 0.66670(8) 0.63150(4) 0.02262(16) Uani 1 1 d . . . . .
O2 O -0.14811(8) 0.81895(14) 0.69574(5) 0.0500(3) Uani 1 1 d . . . . .
O3 O 0.03717(5) 0.47712(8) 0.68085(4) 0.02294(16) Uani 1 1 d . . . . .
O4 O 0.05447(7) 0.43053(10) 0.79861(4) 0.03111(19) Uani 1 1 d . . . . .
N1 N 0.07457(6) 0.67125(9) 0.47145(4) 0.01964(17) Uani 1 1 d . . . . .
H1N H 0.0307(16) 0.744(3) 0.4480(11) 0.088(8) Uiso 1 1 d . . . . .
N2 N 0.19193(6) 0.52270(9) 0.47027(4) 0.02044(18) Uani 1 1 d . . . . .
N3 N 0.26133(6) 0.39544(10) 0.55196(4) 0.02059(18) Uani 1 1 d . . . . .
H3N H 0.2623(10) 0.3695(15) 0.5864(7) 0.029(4) Uiso 1 1 d . . . . .
C1 C 0.13111(8) 0.61423(11) 0.44618(5) 0.0214(2) Uani 1 1 d . . . . .
H1 H 0.1279 0.6413 0.4070 0.026 Uiso 1 1 calc R U . . .
C2 C 0.19567(7) 0.48180(10) 0.52509(5) 0.01782(19) Uani 1 1 d . . . . .
C3 C 0.12285(7) 0.47458(10) 0.60868(5) 0.01863(19) Uani 1 1 d . . . . .
H3 H 0.1623 0.4067 0.6285 0.022 Uiso 1 1 calc R U . . .
C4 C 0.05716(7) 0.52269(10) 0.63203(5) 0.01818(19) Uani 1 1 d . . . . .
C5 C -0.00002(7) 0.62851(10) 0.60352(5) 0.01842(19) Uani 1 1 d . . . . .
C6 C 0.00759(7) 0.68048(11) 0.55153(5) 0.01897(19) Uani 1 1 d . . . . .
H6 H -0.0300 0.7513 0.5329 0.023 Uiso 1 1 calc R U . . .
C7 C 0.07210(7) 0.62687(10) 0.52624(5) 0.01742(19) Uani 1 1 d . . . . .
C8 C 0.13152(7) 0.52666(10) 0.55484(4) 0.01707(18) Uani 1 1 d . . . . .
C9 C 0.32234(7) 0.33058(11) 0.52625(5) 0.01917(19) Uani 1 1 d . . . . .
C10 C 0.36221(8) 0.39177(12) 0.48734(5) 0.0231(2) Uani 1 1 d . . . . .
H10 H 0.3505 0.4817 0.4777 0.028 Uiso 1 1 calc R U . . .
C11 C 0.41967(8) 0.32044(13) 0.46245(5) 0.0252(2) Uani 1 1 d . . . . .
C12 C 0.43789(9) 0.18891(13) 0.47744(6) 0.0294(3) Uani 1 1 d . . . . .
H12 H 0.4759 0.1397 0.4599 0.035 Uiso 1 1 calc R U . . .
C13 C 0.40026(9) 0.13062(13) 0.51792(6) 0.0305(3) Uani 1 1 d . . . . .
H13 H 0.4141 0.0418 0.5290 0.037 Uiso 1 1 calc R U . . .
C14 C 0.34251(8) 0.20034(12) 0.54254(6) 0.0252(2) Uani 1 1 d . . . . .
H14 H 0.3169 0.1596 0.5703 0.030 Uiso 1 1 calc R U . . .
C15 C 0.45859(10) 0.38254(15) 0.42073(7) 0.0361(3) Uani 1 1 d . . . . .
C16 C 0.48975(14) 0.43277(19) 0.38562(8) 0.0529(4) Uani 1 1 d . . . . .
H16 H 0.5147 0.4730 0.3575 0.063 Uiso 1 1 calc R U . . .
C17 C -0.12568(8) 0.76641(12) 0.60361(5) 0.0239(2) Uani 1 1 d . . . . .
H17A H -0.1559 0.7433 0.5617 0.029 Uiso 1 1 calc R U . . .
H17B H -0.0947 0.8518 0.6047 0.029 Uiso 1 1 calc R U . . .
C18 C -0.19361(9) 0.77326(15) 0.63791(6) 0.0335(3) Uani 1 1 d . . . . .
H18A H -0.2435 0.8339 0.6183 0.040 Uiso 1 1 calc R U . . .
H18B H -0.2199 0.6855 0.6400 0.040 Uiso 1 1 calc R U . . .
C19 C -0.20454(17) 0.8231(3) 0.73345(10) 0.0916(10) Uani 1 1 d . . . . .
H19A H -0.2559 0.8818 0.7166 0.137 Uiso 1 1 calc R U . . .
H19B H -0.1697 0.8555 0.7726 0.137 Uiso 1 1 calc R U . . .
H19C H -0.2272 0.7349 0.7374 0.137 Uiso 1 1 calc R U . . .
C20 C 0.08429(8) 0.36270(11) 0.70968(5) 0.0224(2) Uani 1 1 d . . . . .
H20A H 0.1496 0.3819 0.7278 0.027 Uiso 1 1 calc R U . . .
H20B H 0.0786 0.2901 0.6810 0.027 Uiso 1 1 calc R U . . .
C21 C 0.03962(9) 0.32729(12) 0.75650(5) 0.0267(2) Uani 1 1 d . . . . .
H21A H -0.0264 0.3142 0.7382 0.032 Uiso 1 1 calc R U . . .
H21B H 0.0657 0.2447 0.7763 0.032 Uiso 1 1 calc R U . . .
C22 C -0.00979(13) 0.43263(19) 0.83086(8) 0.0505(4) Uani 1 1 d . . . . .
H22A H -0.0706 0.4473 0.8036 0.076 Uiso 1 1 calc R U . . .
H22B H 0.0051 0.5034 0.8602 0.076 Uiso 1 1 calc R U . . .
H22C H -0.0086 0.3486 0.8512 0.076 Uiso 1 1 calc R U . . .
Cl1 Cl 0.75588(2) 0.36396(3) 0.25720(2) 0.02477(7) Uani 1 1 d . . . . .
O5 O 0.81944(6) 0.18449(10) 0.17538(4) 0.0304(2) Uani 1 1 d . . . . .
O6 O 0.95018(7) 0.04148(9) 0.22226(4) 0.0331(2) Uani 1 1 d . . . . .
O7 O 0.98334(6) -0.14310(9) 0.40873(4) 0.02750(18) Uani 1 1 d . . . . .
O8 O 0.88908(7) -0.11085(11) 0.46405(5) 0.0392(2) Uani 1 1 d . . . . .
O9 O 0.65057(8) 0.21403(14) 0.53757(5) 0.0524(3) Uani 1 1 d . . . . .
N4 N 0.96697(8) 0.27970(11) 0.22852(5) 0.0253(2) Uani 1 1 d . . . . .
H4NA H 0.9434(13) 0.3525(19) 0.2273(8) 0.041(5) Uiso 1 1 d . . . . .
H4NB H 1.0164(12) 0.2703(18) 0.2577(8) 0.042(5) Uiso 1 1 d . . . . .
N5 N 0.78419(7) 0.09823(11) 0.44315(5) 0.0252(2) Uani 1 1 d . . . . .
H5N H 0.8065(11) 0.0311(17) 0.4632(7) 0.036(4) Uiso 1 1 d . . . . .
C23 C 0.86540(7) 0.14791(10) 0.28934(4) 0.01814(19) Uani 1 1 d . . . . .
C24 C 0.80222(7) 0.23258(10) 0.30273(5) 0.01829(19) Uani 1 1 d . . . . .
C25 C 0.77404(7) 0.21544(11) 0.35269(5) 0.0195(2) Uani 1 1 d . . . . .
H25 H 0.7298 0.2729 0.3600 0.023 Uiso 1 1 calc R U . . .
C26 C 0.81013(7) 0.11331(11) 0.39324(5) 0.01888(19) Uani 1 1 d . . . . .
C27 C 0.87639(7) 0.02875(10) 0.38100(5) 0.01829(19) Uani 1 1 d . . . . .
C28 C 0.90171(7) 0.04815(10) 0.32975(5) 0.01857(19) Uani 1 1 d . . . . .
H28 H 0.9456 -0.0088 0.3218 0.022 Uiso 1 1 calc R U . . .
C29 C 0.91838(8) -0.08241(11) 0.42161(5) 0.0228(2) Uani 1 1 d . . . . .
C30 C 0.71641(8) 0.17798(13) 0.45798(6) 0.0269(2) Uani 1 1 d . . . . .
H30A H 0.6552 0.1532 0.4326 0.032 Uiso 1 1 calc R U . . .
H30B H 0.7268 0.2713 0.4505 0.032 Uiso 1 1 calc R U . . .
C31 C 0.72113(9) 0.15956(13) 0.52151(6) 0.0310(3) Uani 1 1 d . . . . .
C32 C 0.78107(11) 0.10507(15) 0.56876(6) 0.0381(3) Uani 1 1 d . . . . .
H32 H 0.8359 0.0613 0.5695 0.046 Uiso 1 1 calc R U . . .
C33 C 0.74527(15) 0.1265(2) 0.61793(8) 0.0534(5) Uani 1 1 d . . . . .
H33 H 0.7717 0.0991 0.6577 0.064 Uiso 1 1 calc R U . . .
C34 C 0.66816(15) 0.1920(3) 0.59704(9) 0.0664(6) Uani 1 1 d . . . . .
H34 H 0.6303 0.2198 0.6203 0.080 Uiso 1 1 calc R U . . .

loop_
_atom_site_aniso_label
_atom_site_aniso_U_11
_atom_site_aniso_U_22
_atom_site_aniso_U_33
_atom_site_aniso_U_23
_atom_site_aniso_U_13
_atom_site_aniso_U_12
S1 0.03085(14) 0.02016(13) 0.01376(12) -0.00187(9) 0.00640(10) -0.00150(10)
O1 0.0227(4) 0.0265(4) 0.0188(4) 0.0017(3) 0.0060(3) 0.0077(3)
O2 0.0407(6) 0.0828(9) 0.0272(5) -0.0079(5) 0.0109(4) 0.0239(6)
O3 0.0265(4) 0.0252(4) 0.0191(4) 0.0066(3) 0.0099(3) 0.0073(3)
O4 0.0397(5) 0.0332(5) 0.0240(4) 0.0000(4) 0.0147(4) -0.0005(4)
N1 0.0232(4) 0.0192(4) 0.0152(4) 0.0020(3) 0.0035(3) 0.0016(3)
N2 0.0242(4) 0.0213(4) 0.0158(4) 0.0012(3) 0.0057(3) 0.0019(3)
N3 0.0235(4) 0.0232(5) 0.0167(4) 0.0046(3) 0.0084(3) 0.0066(3)
C1 0.0255(5) 0.0221(5) 0.0156(5) 0.0013(4) 0.0044(4) 0.0005(4)
C2 0.0199(4) 0.0171(5) 0.0159(4) -0.0006(4) 0.0043(4) -0.0002(3)
C3 0.0209(5) 0.0177(5) 0.0167(5) 0.0016(4) 0.0047(4) 0.0023(4)
C4 0.0207(4) 0.0187(5) 0.0145(4) 0.0009(4) 0.0041(3) 0.0010(4)
C5 0.0179(4) 0.0189(5) 0.0173(5) -0.0025(4) 0.0031(4) 0.0015(3)
C6 0.0207(5) 0.0182(5) 0.0165(4) 0.0001(4) 0.0029(4) 0.0025(4)
C7 0.0194(4) 0.0167(5) 0.0149(4) -0.0001(3) 0.0028(4) -0.0006(3)
C8 0.0188(4) 0.0168(5) 0.0145(4) -0.0005(3) 0.0031(3) 0.0005(3)
C9 0.0189(4) 0.0214(5) 0.0176(5) 0.0005(4) 0.0060(4) 0.0024(4)
C10 0.0256(5) 0.0235(5) 0.0220(5) 0.0028(4) 0.0097(4) 0.0011(4)
C11 0.0248(5) 0.0308(6) 0.0228(5) 0.0000(4) 0.0110(4) -0.0003(4)
C12 0.0275(6) 0.0307(6) 0.0337(6) -0.0015(5) 0.0144(5) 0.0059(5)
C13 0.0305(6) 0.0233(6) 0.0411(7) 0.0045(5) 0.0158(5) 0.0067(5)
C14 0.0248(5) 0.0243(5) 0.0294(6) 0.0055(4) 0.0122(4) 0.0037(4)
C15 0.0413(7) 0.0399(8) 0.0347(7) 0.0009(6) 0.0229(6) 0.0024(6)
C16 0.0705(11) 0.0532(10) 0.0506(10) 0.0056(8) 0.0424(9) -0.0016(9)
C17 0.0224(5) 0.0253(6) 0.0219(5) -0.0001(4) 0.0030(4) 0.0078(4)
C18 0.0235(5) 0.0439(8) 0.0328(7) 0.0024(6) 0.0080(5) 0.0091(5)
C19 0.0823(16) 0.157(3) 0.0493(12) 0.0130(14) 0.0415(12) 0.0564(17)
C20 0.0272(5) 0.0195(5) 0.0212(5) 0.0046(4) 0.0082(4) 0.0040(4)
C21 0.0320(6) 0.0248(6) 0.0246(5) 0.0040(4) 0.0103(5) -0.0020(4)
C22 0.0682(11) 0.0531(10) 0.0451(9) 0.0006(8) 0.0399(8) -0.0009(8)
Cl1 0.02900(13) 0.01888(12) 0.02251(13) 0.00463(9) 0.00121(10) 0.00259(9)
O5 0.0367(5) 0.0367(5) 0.0140(4) -0.0015(3) 0.0013(3) -0.0066(4)
O6 0.0535(6) 0.0246(4) 0.0273(4) -0.0012(3) 0.0215(4) 0.0067(4)
O7 0.0335(4) 0.0272(4) 0.0230(4) 0.0074(3) 0.0101(3) 0.0126(3)
O8 0.0459(6) 0.0432(6) 0.0360(5) 0.0230(4) 0.0239(4) 0.0203(5)
O9 0.0390(6) 0.0829(9) 0.0442(6) -0.0102(6) 0.0259(5) 0.0049(6)
N4 0.0294(5) 0.0259(5) 0.0209(5) 0.0008(4) 0.0076(4) -0.0032(4)
N5 0.0315(5) 0.0242(5) 0.0239(5) 0.0045(4) 0.0144(4) 0.0059(4)
C23 0.0229(5) 0.0173(5) 0.0135(4) -0.0011(3) 0.0042(4) -0.0009(4)
C24 0.0202(5) 0.0148(4) 0.0168(4) 0.0009(3) 0.0004(4) -0.0003(3)
C25 0.0193(5) 0.0176(5) 0.0203(5) -0.0008(4) 0.0035(4) 0.0010(4)
C26 0.0204(5) 0.0184(5) 0.0173(5) -0.0008(4) 0.0046(4) -0.0020(4)
C27 0.0211(5) 0.0164(5) 0.0161(4) 0.0005(3) 0.0035(4) 0.0015(4)
C28 0.0223(5) 0.0162(5) 0.0159(4) -0.0016(3) 0.0034(4) 0.0006(4)
C29 0.0266(5) 0.0222(5) 0.0192(5) 0.0037(4) 0.0058(4) 0.0041(4)
C30 0.0269(5) 0.0284(6) 0.0288(6) -0.0009(5) 0.0134(5) 0.0006(4)
C31 0.0327(6) 0.0332(7) 0.0329(7) -0.0052(5) 0.0187(5) -0.0058(5)
C32 0.0508(8) 0.0352(7) 0.0323(7) 0.0028(6) 0.0183(6) -0.0031(6)
C33 0.0758(13) 0.0603(11) 0.0313(8) -0.0028(7) 0.0268(8) -0.0112(9)
C34 0.0671(12) 0.1023(17) 0.0441(10) -0.0137(11) 0.0385(10) -0.0026(12)

loop_
_atom_type_symbol
_atom_type_description
_atom_type_scat_dispersion_real
_atom_type_scat_dispersion_imag
_atom_type_scat_source
C C 0.0033 0.0016 'International Tables Vol C Tables 4.2.6.8 and 6.1.1.4'
H H 0.0000 0.0000 'International Tables Vol C Tables 4.2.6.8 and 6.1.1.4'
N N 0.0061 0.0033 'International Tables Vol C Tables 4.2.6.8 and 6.1.1.4'
O O 0.0106 0.0060 'International Tables Vol C Tables 4.2.6.8 and 6.1.1.4'
S S 0.1246 0.1234 'International Tables Vol C Tables 4.2.6.8 and 6.1.1.4'
Cl Cl 0.1484 0.1585 'International Tables Vol C Tables 4.2.6.8 and 6.1.1.4'

loop_
_geom_angle_atom_site_label_1
_geom_angle_atom_site_label_2
_geom_angle_atom_site_label_3
_geom_angle
_geom_angle_site_symmetry_1
_geom_angle_site_symmetry_3
_geom_angle_publ_flag
O6 S1 O5 118.77(6) . . ?
O6 S1 N4 106.92(6) . . ?
O5 S1 N4 107.01(6) . . ?
O6 S1 C23 106.23(5) . . ?
O5 S1 C23 108.14(5) . . ?
N4 S1 C23 109.59(5) . . ?
C5 O1 C17 117.71(9) . . ?
C19 O2 C18 113.10(16) . . ?
C4 O3 C20 118.24(8) . . ?
C22 O4 C21 113.03(12) . . ?
C1 N1 C7 118.41(9) . . ?
C1 N1 H1N 118.9(13) . . ?
C7 N1 H1N 122.6(13) . . ?
C1 N2 C2 117.35(10) . . ?
C2 N3 C9 126.92(9) . . ?
C2 N3 H3N 117.1(11) . . ?
C9 N3 H3N 115.5(11) . . ?
N1 C1 N2 126.23(10) . . ?
N1 C1 H1 116.9 . . ?
N2 C1 H1 116.9 . . ?
N2 C2 N3 118.18(10) . . ?
N2 C2 C8 121.60(9) . . ?
N3 C2 C8 120.22(9) . . ?
C4 C3 C8 119.62(10) . . ?
C4 C3 H3 120.2 . . ?
C8 C3 H3 120.2 . . ?
O3 C4 C3 126.15(10) . . ?
O3 C4 C5 113.47(9) . . ?
C3 C4 C5 120.35(10) . . ?
O1 C5 C6 125.04(10) . . ?
O1 C5 C4 114.10(9) . . ?
C6 C5 C4 120.82(10) . . ?
C5 C6 C7 118.68(10) . . ?
C5 C6 H6 120.7 . . ?
C7 C6 H6 120.7 . . ?
N1 C7 C6 118.78(9) . . ?
N1 C7 C8 119.87(10) . . ?
C6 C7 C8 121.31(10) . . ?
C7 C8 C3 119.09(9) . . ?
C7 C8 C2 116.07(9) . . ?
C3 C8 C2 124.81(9) . . ?
C10 C9 C14 120.35(10) . . ?
C10 C9 N3 122.90(10) . . ?
C14 C9 N3 116.74(10) . . ?
C9 C10 C11 119.64(11) . . ?
C9 C10 H10 120.2 . . ?
C11 C10 H10 120.2 . . ?
C12 C11 C10 120.01(11) . . ?
C12 C11 C15 120.32(12) . . ?
C10 C11 C15 119.66(12) . . ?
C13 C12 C11 119.65(11) . . ?
C13 C12 H12 120.2 . . ?
C11 C12 H12 120.2 . . ?
C12 C13 C14 120.76(12) . . ?
C12 C13 H13 119.6 . . ?
C14 C13 H13 119.6 . . ?
C13 C14 C9 119.51(11) . . ?
C13 C14 H14 120.2 . . ?
C9 C14 H14 120.2 . . ?
C16 C15 C11 178.98(19) . . ?
C15 C16 H16 180.0 . . ?
O1 C17 C18 106.36(10) . . ?
O1 C17 H17A 110.5 . . ?
C18 C17 H17A 110.5 . . ?
O1 C17 H17B 110.5 . . ?
C18 C17 H17B 110.5 . . ?
H17A C17 H17B 108.6 . . ?
O2 C18 C17 107.85(11) . . ?
O2 C18 H18A 110.1 . . ?
C17 C18 H18A 110.1 . . ?
O2 C18 H18B 110.1 . . ?
C17 C18 H18B 110.1 . . ?
H18A C18 H18B 108.4 . . ?
O2 C19 H19A 109.5 . . ?
O2 C19 H19B 109.5 . . ?
H19A C19 H19B 109.5 . . ?
O2 C19 H19C 109.5 . . ?
H19A C19 H19C 109.5 . . ?
H19B C19 H19C 109.5 . . ?
O3 C20 C21 105.54(9) . . ?
O3 C20 H20A 110.6 . . ?
C21 C20 H20A 110.6 . . ?
O3 C20 H20B 110.6 . . ?
C21 C20 H20B 110.6 . . ?
H20A C20 H20B 108.8 . . ?
O4 C21 C20 108.58(10) . . ?
O4 C21 H21A 110.0 . . ?
C20 C21 H21A 110.0 . . ?
O4 C21 H21B 110.0 . . ?
C20 C21 H21B 110.0 . . ?
H21A C21 H21B 108.4 . . ?
O4 C22 H22A 109.5 . . ?
O4 C22 H22B 109.5 . . ?
H22A C22 H22B 109.5 . . ?
O4 C22 H22C 109.5 . . ?
H22A C22 H22C 109.5 . . ?
H22B C22 H22C 109.5 . . ?
C31 O9 C34 106.17(14) . . ?
S1 N4 H4NA 115.1(13) . . ?
S1 N4 H4NB 111.7(12) . . ?
H4NA N4 H4NB 113.7(17) . . ?
C26 N5 C30 124.03(10) . . ?
C26 N5 H5N 113.8(11) . . ?
C30 N5 H5N 121.7(11) . . ?
C28 C23 C24 117.60(10) . . ?
C28 C23 S1 118.53(8) . . ?
C24 C23 S1 123.85(8) . . ?
C25 C24 C23 121.50(9) . . ?
C25 C24 Cl1 116.85(8) . . ?
C23 C24 Cl1 121.65(8) . . ?
C24 C25 C26 120.79(10) . . ?
C24 C25 H25 119.6 . . ?
C26 C25 H25 119.6 . . ?
N5 C26 C25 120.90(10) . . ?
N5 C26 C27 120.82(10) . . ?
C25 C26 C27 118.26(10) . . ?
C28 C27 C26 119.06(9) . . ?
C28 C27 C29 119.02(9) . . ?
C26 C27 C29 121.91(10) . . ?
C27 C28 C23 122.75(10) . . ?
C27 C28 H28 118.6 . . ?
C23 C28 H28 118.6 . . ?
O8 C29 O7 124.33(11) . . ?
O8 C29 C27 119.93(10) . . ?
O7 C29 C27 115.74(10) . . ?
N5 C30 C31 110.04(11) . . ?
N5 C30 H30A 109.7 . . ?
C31 C30 H30A 109.7 . . ?
N5 C30 H30B 109.7 . . ?
C31 C30 H30B 109.7 . . ?
H30A C30 H30B 108.2 . . ?
C32 C31 O9 110.41(13) . . ?
C32 C31 C30 135.05(13) . . ?
O9 C31 C30 114.48(12) . . ?
C31 C32 C33 105.92(15) . . ?
C31 C32 H32 127.0 . . ?
C33 C32 H32 127.0 . . ?
C34 C33 C32 106.68(16) . . ?
C34 C33 H33 126.7 . . ?
C32 C33 H33 126.7 . . ?
C33 C34 O9 110.81(15) . . ?
C33 C34 H34 124.6 . . ?
O9 C34 H34 124.6 . . ?

loop_
_geom_bond_atom_site_label_1
_geom_bond_atom_site_label_2
_geom_bond_distance
_geom_bond_site_symmetry_2
_geom_bond_publ_flag
S1 O6 1.4323(10) . ?
S1 O5 1.4392(9) . ?
S1 N4 1.6088(11) . ?
S1 C23 1.7600(11) . ?
O1 C5 1.3528(13) . ?
O1 C17 1.4393(13) . ?
O2 C19 1.409(2) . ?
O2 C18 1.4184(18) . ?
O3 C4 1.3550(13) . ?
O3 C20 1.4374(13) . ?
O4 C22 1.4086(17) . ?
O4 C21 1.4198(16) . ?
N1 C1 1.3210(15) . ?
N1 C7 1.3782(14) . ?
N1 H1N 1.04(3) . ?
N2 C1 1.3277(14) . ?
N2 C2 1.3421(13) . ?
N3 C2 1.3518(13) . ?
N3 C9 1.4181(14) . ?
N3 H3N 0.848(16) . ?
C1 H1 0.9500 . ?
C2 C8 1.4386(14) . ?
C3 C4 1.3718(15) . ?
C3 C8 1.4160(15) . ?
C3 H3 0.9500 . ?
C4 C5 1.4316(15) . ?
C5 C6 1.3698(15) . ?
C6 C7 1.4061(15) . ?
C6 H6 0.9500 . ?
C7 C8 1.4068(14) . ?
C9 C10 1.3887(15) . ?
C9 C14 1.3936(16) . ?
C10 C11 1.3971(16) . ?
C10 H10 0.9500 . ?
C11 C12 1.3960(18) . ?
C11 C15 1.4363(18) . ?
C12 C13 1.3837(19) . ?
C12 H12 0.9500 . ?
C13 C14 1.3880(17) . ?
C13 H13 0.9500 . ?
C14 H14 0.9500 . ?
C15 C16 1.185(2) . ?
C16 H16 0.9500 . ?
C17 C18 1.4941(18) . ?
C17 H17A 0.9900 . ?
C17 H17B 0.9900 . ?
C18 H18A 0.9900 . ?
C18 H18B 0.9900 . ?
C19 H19A 0.9800 . ?
C19 H19B 0.9800 . ?
C19 H19C 0.9800 . ?
C20 C21 1.5012(16) . ?
C20 H20A 0.9900 . ?
C20 H20B 0.9900 . ?
C21 H21A 0.9900 . ?
C21 H21B 0.9900 . ?
C22 H22A 0.9800 . ?
C22 H22B 0.9800 . ?
C22 H22C 0.9800 . ?
Cl1 C24 1.7363(11) . ?
O7 C29 1.2832(14) . ?
O8 C29 1.2427(14) . ?
O9 C31 1.3654(16) . ?
O9 C34 1.366(2) . ?
N4 H4NA 0.824(19) . ?
N4 H4NB 0.870(19) . ?
N5 C26 1.3541(14) . ?
N5 C30 1.4419(15) . ?
N5 H5N 0.846(17) . ?
C23 C28 1.3956(15) . ?
C23 C24 1.4019(15) . ?
C24 C25 1.3767(15) . ?
C25 C26 1.4146(15) . ?
C25 H25 0.9500 . ?
C26 C27 1.4262(15) . ?
C27 C28 1.3849(15) . ?
C27 C29 1.5042(15) . ?
C28 H28 0.9500 . ?
C30 C31 1.4886(18) . ?
C30 H30A 0.9900 . ?
C30 H30B 0.9900 . ?
C31 C32 1.343(2) . ?
C32 C33 1.435(2) . ?
C32 H32 0.9500 . ?
C33 C34 1.325(3) . ?
C33 H33 0.9500 . ?
C34 H34 0.9500 . ?

loop_
_geom_hbond_atom_site_label_D
_geom_hbond_atom_site_label_H
_geom_hbond_atom_site_label_A
_geom_hbond_distance_DH
_geom_hbond_distance_HA
_geom_hbond_distance_DA
_geom_hbond_angle_DHA
_geom_hbond_site_symmetry_A
N4 H4NA O3 0.824(19) 2.724(18) 3.2862(14) 127.0(16) 3_666
C16 H16 O6 0.95 2.21 3.1446(18) 167.4 2_655
N5 H5N O8 0.846(17) 1.923(17) 2.6340(14) 140.8(16) .
N4 H4NB O2 0.870(19) 2.202(19) 3.0131(16) 155.0(16) 3_666
N4 H4NB O1 0.870(19) 2.580(18) 3.2419(13) 133.6(15) 3_666
N4 H4NA O4 0.824(19) 2.300(19) 3.0243(15) 147.0(17) 3_666
C20 H20B O7 0.99 2.54 3.4941(15) 161.4 3_656
C20 H20A Cl1 0.99 2.97 3.4434(11) 110.8 4_566
C20 H20A Cl1 0.99 2.94 3.6499(12) 129.0 3_666
C6 H6 O8 0.95 2.23 3.1519(14) 162.0 1_465
C3 H3 O5 0.95 2.53 3.3901(14) 151.4 4_566
N3 H3N O5 0.848(16) 2.099(16) 2.9005(13) 157.3(15) 4_566
N1 H1N O8 1.04(3) 2.75(2) 3.5799(13) 136.6(17) 1_465
N1 H1N O7 1.04(3) 1.53(3) 2.5582(12) 168(2) 1_465

loop_
_geom_torsion_atom_site_label_1
_geom_torsion_atom_site_label_2
_geom_torsion_atom_site_label_3
_geom_torsion_atom_site_label_4
_geom_torsion
_geom_torsion_site_symmetry_1
_geom_torsion_site_symmetry_2
_geom_torsion_site_symmetry_3
_geom_torsion_site_symmetry_4
_geom_torsion_publ_flag
C7 N1 C1 N2 -5.24(17) . . . . ?
C2 N2 C1 N1 1.35(17) . . . . ?
C1 N2 C2 N3 -175.45(10) . . . . ?
C1 N2 C2 C8 5.16(15) . . . . ?
C9 N3 C2 N2 -7.39(17) . . . . ?
C9 N3 C2 C8 172.00(10) . . . . ?
C20 O3 C4 C3 -4.13(16) . . . . ?
C20 O3 C4 C5 174.03(9) . . . . ?
C8 C3 C4 O3 175.53(10) . . . . ?
C8 C3 C4 C5 -2.51(16) . . . . ?
C17 O1 C5 C6 2.29(16) . . . . ?
C17 O1 C5 C4 -175.77(9) . . . . ?
O3 C4 C5 O1 2.16(13) . . . . ?
C3 C4 C5 O1 -179.56(10) . . . . ?
O3 C4 C5 C6 -175.99(10) . . . . ?
C3 C4 C5 C6 2.29(16) . . . . ?
O1 C5 C6 C7 -177.24(10) . . . . ?
C4 C5 C6 C7 0.69(16) . . . . ?
C1 N1 C7 C6 -175.46(10) . . . . ?
C1 N1 C7 C8 2.48(15) . . . . ?
C5 C6 C7 N1 174.48(10) . . . . ?
C5 C6 C7 C8 -3.44(16) . . . . ?
N1 C7 C8 C3 -174.68(10) . . . . ?
C6 C7 C8 C3 3.21(15) . . . . ?
N1 C7 C8 C2 3.33(15) . . . . ?
C6 C7 C8 C2 -178.77(9) . . . . ?
C4 C3 C8 C7 -0.18(16) . . . . ?
C4 C3 C8 C2 -178.01(10) . . . . ?
N2 C2 C8 C7 -7.32(15) . . . . ?
N3 C2 C8 C7 173.31(10) . . . . ?
N2 C2 C8 C3 170.57(10) . . . . ?
N3 C2 C8 C3 -8.80(16) . . . . ?
C2 N3 C9 C10 39.64(17) . . . . ?
C2 N3 C9 C14 -141.33(12) . . . . ?
C14 C9 C10 C11 2.83(17) . . . . ?
N3 C9 C10 C11 -178.18(11) . . . . ?
C9 C10 C11 C12 -1.00(18) . . . . ?
C9 C10 C11 C15 178.00(12) . . . . ?
C10 C11 C12 C13 -1.33(19) . . . . ?
C15 C11 C12 C13 179.68(13) . . . . ?
C11 C12 C13 C14 1.9(2) . . . . ?
C12 C13 C14 C9 0.0(2) . . . . ?
C10 C9 C14 C13 -2.32(18) . . . . ?
N3 C9 C14 C13 178.62(11) . . . . ?
C5 O1 C17 C18 170.74(10) . . . . ?
C19 O2 C18 C17 -176.91(17) . . . . ?
O1 C17 C18 O2 65.72(14) . . . . ?
C4 O3 C20 C21 -173.04(10) . . . . ?
C22 O4 C21 C20 157.77(12) . . . . ?
O3 C20 C21 O4 -63.94(12) . . . . ?
O6 S1 C23 C28 8.69(10) . . . . ?
O5 S1 C23 C28 137.20(9) . . . . ?
N4 S1 C23 C28 -106.48(9) . . . . ?
O6 S1 C23 C24 -169.60(9) . . . . ?
O5 S1 C23 C24 -41.08(11) . . . . ?
N4 S1 C23 C24 75.24(10) . . . . ?
C28 C23 C24 C25 -2.46(15) . . . . ?
S1 C23 C24 C25 175.83(8) . . . . ?
C28 C23 C24 Cl1 177.48(8) . . . . ?
S1 C23 C24 Cl1 -4.22(13) . . . . ?
C23 C24 C25 C26 1.79(16) . . . . ?
Cl1 C24 C25 C26 -178.15(8) . . . . ?
C30 N5 C26 C25 3.01(17) . . . . ?
C30 N5 C26 C27 -178.69(11) . . . . ?
C24 C25 C26 N5 178.36(10) . . . . ?
C24 C25 C26 C27 0.02(15) . . . . ?
N5 C26 C27 C28 -179.41(10) . . . . ?
C25 C26 C27 C28 -1.07(15) . . . . ?
N5 C26 C27 C29 1.70(16) . . . . ?
C25 C26 C27 C29 -179.96(10) . . . . ?
C26 C27 C28 C23 0.35(16) . . . . ?
C29 C27 C28 C23 179.28(10) . . . . ?
C24 C23 C28 C27 1.39(16) . . . . ?
S1 C23 C28 C27 -177.00(8) . . . . ?
C28 C27 C29 O8 -171.67(12) . . . . ?
C26 C27 C29 O8 7.22(17) . . . . ?
C28 C27 C29 O7 7.65(15) . . . . ?
C26 C27 C29 O7 -173.46(10) . . . . ?
C26 N5 C30 C31 -165.43(11) . . . . ?
C34 O9 C31 C32 0.04(19) . . . . ?
C34 O9 C31 C30 -177.69(15) . . . . ?
N5 C30 C31 C32 13.1(2) . . . . ?
N5 C30 C31 O9 -169.88(11) . . . . ?
O9 C31 C32 C33 0.23(17) . . . . ?
C30 C31 C32 C33 177.32(15) . . . . ?
C31 C32 C33 C34 -0.4(2) . . . . ?
C32 C33 C34 O9 0.5(2) . . . . ?
C31 O9 C34 C33 -0.3(2) . . . . ?
